data_7115628
loop_
_publ_author_name
'Xiao-Xun Yang'
'Ibrahim Issac'
'Sergej Lebedkin'
'Michael Kuhn'
'Florian Weigend'
'Dieter Fensk'
'Olaf Fuhrac'
'Andreas Eichhofer'

_publ_section_title
;
 Red-luminescent biphosphine stabilized 'Cu12S6' cluster molecules
;
_journal_name_full Chem.Commun.
_journal_page_first 11043
_journal_paper_doi 10.1039/C4cc04702H
_journal_volume 50
_journal_year 2014
_chemical_formula_moiety 'C116 H120 Cu12 P8 S6, 2(C7 H8)'
_chemical_formula_sum 'C130 H136 Cu12 P8 S6'
_chemical_formula_weight 2900.99
_chemical_name_common '[Cu12S6(dppt)4]*2C6H5CH3'
_chemical_name_systematic
; 
 ? 
;
_space_group_IT_number 138
_symmetry_cell_setting tetragonal
_symmetry_space_group_name_Hall '-P 4ac 2ac'
_symmetry_space_group_name_H-M 'P 42/n c m :2'
_atom_sites_solution_hydrogens geom
_atom_sites_solution_primary direct
_atom_sites_solution_secondary difmap
_audit_creation_method SHELXL-97
_cell_angle_alpha 90.00
_cell_angle_beta 90.00
_cell_angle_gamma 90.00
_cell_formula_units_Z 4
_cell_length_a 26.081(4)
_cell_length_b 26.081(4)
_cell_length_c 19.313(4)
_cell_measurement_reflns_used 40833
_cell_measurement_temperature 180(2)
_cell_measurement_theta_max 27.25
_cell_measurement_theta_min 1.53
_cell_volume 13137(4)
_computing_cell_refinement 'STOE X-AREA'
_computing_data_collection 'STOE X-AREA'
_computing_data_reduction 'STOE X-RED'
_computing_molecular_graphics 'Diamond (Brandenburger, 2003)'
_computing_structure_refinement 'SHELXL-97 (Sheldrick, 1997)'
_computing_structure_solution 'SHELXS-97 (Sheldrick, 1990)'
_diffrn_ambient_temperature 180(2)
_diffrn_detector_area_resol_mean 6.67
_diffrn_measured_fraction_theta_full 0.988
_diffrn_measured_fraction_theta_max 0.988
_diffrn_measurement_device_type 'STOE IPDS 2T'
_diffrn_measurement_method 'rotation method'
_diffrn_radiation_monochromator graphite
_diffrn_radiation_source 'fine-focus sealed tube'
_diffrn_radiation_type MoK\a
_diffrn_radiation_wavelength 0.71073
_diffrn_reflns_av_R_equivalents 0.0528
_diffrn_reflns_av_sigmaI/netI 0.0291
_diffrn_reflns_limit_h_max 32
_diffrn_reflns_limit_h_min -16
_diffrn_reflns_limit_k_max 32
_diffrn_reflns_limit_k_min -32
_diffrn_reflns_limit_l_max 24
_diffrn_reflns_limit_l_min -24
_diffrn_reflns_number 52835
_diffrn_reflns_theta_full 26.83
_diffrn_reflns_theta_max 26.83
_diffrn_reflns_theta_min 2.04
_exptl_absorpt_coefficient_mu 2.138
_exptl_absorpt_correction_T_max 0.4677
_exptl_absorpt_correction_T_min 0.3753
_exptl_absorpt_correction_type integration
_exptl_absorpt_process_details XRED32
_exptl_crystal_colour red
_exptl_crystal_density_diffrn 1.467
_exptl_crystal_density_method 'not measured'
_exptl_crystal_description 'octahedral blocks'
_exptl_crystal_F_000 5920
_exptl_crystal_size_max 0.340
_exptl_crystal_size_mid 0.320
_exptl_crystal_size_min 0.300
_refine_diff_density_max 1.149
_refine_diff_density_min -0.537
_refine_diff_density_rms 0.070
_refine_ls_extinction_method none
_refine_ls_goodness_of_fit_ref 1.036
_refine_ls_hydrogen_treatment constr
_refine_ls_matrix_type full
_refine_ls_number_parameters 348
_refine_ls_number_reflns 7189
_refine_ls_number_restraints 0
_refine_ls_restrained_S_all 1.036
_refine_ls_R_factor_all 0.0501
_refine_ls_R_factor_gt 0.0326
_refine_ls_shift/su_max 0.002
_refine_ls_shift/su_mean 0.000
_refine_ls_structure_factor_coef Fsqd
_refine_ls_weighting_details 'calc w=1/[\s^2^(Fo^2^)+(0.0528P)^2^+0.0000P] where P=(Fo^2^+2Fc^2^)/3'
_refine_ls_weighting_scheme calc
_refine_ls_wR_factor_gt 0.0803
_refine_ls_wR_factor_ref 0.0859
_reflns_number_gt 5578
_reflns_number_total 7189
_reflns_threshold_expression >2sigma(I)
_cod_data_source_file c4cc04702h2.cif
_cod_data_source_block 1
_cod_original_sg_symbol_H-M 'P 42/n c m'
_cod_database_code 7115628

loop_
_symmetry_equiv_pos_as_xyz
'x, y, z'
'x+1/2, -y, -z+1/2'
'-x+1/2, -y+1/2, z'
'-x, y+1/2, -z+1/2'
'y+1/2, x+1/2, -z'
'y, -x+1/2, z+1/2'
'-y+1/2, x, z+1/2'
'-y, -x, -z'
'-x, -y, -z'
'-x-1/2, y, z-1/2'
'x-1/2, y-1/2, -z'
'x, -y-1/2, z-1/2'
'-y-1/2, -x-1/2, z'
'-y, x-1/2, -z-1/2'
'y-1/2, -x, -z-1/2'
'y, x, z'

loop_
_atom_site_label
_atom_site_type_symbol
_atom_site_fract_x
_atom_site_fract_y
_atom_site_fract_z
_atom_site_U_iso_or_equiv
_atom_site_adp_type
_atom_site_occupancy
_atom_site_symmetry_multiplicity
_atom_site_calc_flag
_atom_site_refinement_flags
Cu1 Cu 0.567115(12) 0.048309(12) -0.103081(15) 0.02392(9) Uani 1 1 d .
Cu2 Cu 0.611662(12) 0.004333(13) 0.020658(16) 0.02471(9) Uani 1 1 d .
Cu3 Cu 0.545327(13) -0.045327(13) -0.06146(2) 0.02659(11) Uani 1 2 d S
Cu4 Cu 0.533100(13) -0.033100(13) 0.08903(2) 0.02721(11) Uani 1 2 d S
S1 S 0.58560(2) 0.08560(2) 0.0000 0.02199(18) Uani 1 2 d S
S2 S 0.58170(3) -0.08170(3) 0.02583(5) 0.0272(2) Uani 1 2 d S
S3 S 0.48626(3) 0.01374(3) 0.15611(4) 0.0266(2) Uani 1 2 d S
P1 P 0.61639(3) 0.06716(3) -0.19698(3) 0.02642(15) Uani 1 1 d .
P2 P 0.69426(3) -0.01684(3) 0.04846(4) 0.02860(16) Uani 1 1 d .
C1 C 0.58203(11) 0.09216(12) -0.27233(13) 0.0309(6) Uani 1 1 d .
C2 C 0.55275(16) 0.05968(15) -0.31259(17) 0.0507(9) Uani 1 1 d .
H2A H 0.5497 0.0245 -0.3003 0.061 Uiso 1 1 calc R
C3 C 0.52765(18) 0.07817(17) -0.37106(19) 0.0613(11) Uani 1 1 d .
H3A H 0.5074 0.0555 -0.3982 0.074 Uiso 1 1 calc R
C4 C 0.53167(16) 0.12834(17) -0.38991(18) 0.0554(10) Uani 1 1 d .
H4A H 0.5147 0.1406 -0.4302 0.067 Uiso 1 1 calc R
C5 C 0.56017(14) 0.16059(16) -0.3504(2) 0.0576(10) Uani 1 1 d .
H5A H 0.5631 0.1957 -0.3631 0.069 Uiso 1 1 calc R
C6 C 0.58484(13) 0.14279(13) -0.2920(2) 0.0461(8) Uani 1 1 d .
H6A H 0.6043 0.1661 -0.2647 0.055 Uiso 1 1 calc R
C7 C 0.67037(11) 0.11106(11) -0.18818(14) 0.0295(6) Uani 1 1 d .
C8 C 0.70408(11) 0.12191(12) -0.24242(14) 0.0302(6) Uani 1 1 d .
H8A H 0.6987 0.1065 -0.2864 0.036 Uiso 1 1 calc R
C9 C 0.74491(12) 0.15454(13) -0.23309(15) 0.0364(7) Uani 1 1 d .
H9A H 0.7673 0.1619 -0.2706 0.044 Uiso 1 1 calc R
C10 C 0.75343(14) 0.17666(15) -0.16887(18) 0.0483(8) Uani 1 1 d .
H10A H 0.7815 0.1994 -0.1623 0.058 Uiso 1 1 calc R
C11 C 0.72107(17) 0.16551(17) -0.11485(18) 0.0625(12) Uani 1 1 d .
H11A H 0.7272 0.1801 -0.0705 0.075 Uiso 1 1 calc R
C12 C 0.67951(15) 0.13323(15) -0.12445(16) 0.0495(9) Uani 1 1 d .
H12A H 0.6571 0.1263 -0.0868 0.059 Uiso 1 1 calc R
C13 C 0.64672(12) 0.00973(12) -0.23527(14) 0.0350(7) Uani 1 1 d .
H13A H 0.6210 -0.0182 -0.2370 0.042 Uiso 1 1 calc R
H13B H 0.6567 0.0177 -0.2835 0.042 Uiso 1 1 calc R
C14 C 0.69387(13) -0.00952(13) -0.19638(15) 0.0377(7) Uani 1 1 d .
H14A H 0.7082 -0.0392 -0.2217 0.045 Uiso 1 1 calc R
H14B H 0.7201 0.0179 -0.1964 0.045 Uiso 1 1 calc R
C15 C 0.68365(13) -0.02540(13) -0.12216(15) 0.0378(7) Uani 1 1 d .
H15A H 0.6679 0.0037 -0.0971 0.045 Uiso 1 1 calc R
H15B H 0.6587 -0.0540 -0.1219 0.045 Uiso 1 1 calc R
C16 C 0.73168(13) -0.04195(14) -0.08426(16) 0.0419(8) Uani 1 1 d .
H16A H 0.7550 -0.0121 -0.0807 0.050 Uiso 1 1 calc R
H16B H 0.7493 -0.0685 -0.1122 0.050 Uiso 1 1 calc R
C17 C 0.72256(13) -0.06326(13) -0.01172(16) 0.0406(7) Uani 1 1 d .
H17A H 0.7557 -0.0752 0.0075 0.049 Uiso 1 1 calc R
H17B H 0.6996 -0.0934 -0.0151 0.049 Uiso 1 1 calc R
C18 C 0.74464(12) 0.03140(13) 0.05685(14) 0.0351(7) Uani 1 1 d .
C19 C 0.73103(17) 0.08221(16) 0.0529(3) 0.0707(14) Uani 1 1 d .
H19A H 0.6961 0.0912 0.0463 0.085 Uiso 1 1 calc R
C20 C 0.7674(2) 0.1204(2) 0.0583(3) 0.095(2) Uani 1 1 d .
H20A H 0.7571 0.1553 0.0570 0.114 Uiso 1 1 calc R
C21 C 0.81840(19) 0.1084(2) 0.0656(2) 0.0747(16) Uani 1 1 d .
H21A H 0.8436 0.1347 0.0664 0.090 Uiso 1 1 calc R
C22 C 0.83242(15) 0.0580(2) 0.07156(18) 0.0659(14) Uani 1 1 d .
H22A H 0.8674 0.0494 0.0787 0.079 Uiso 1 1 calc R
C23 C 0.79592(13) 0.01940(18) 0.06734(18) 0.0519(10) Uani 1 1 d .
H23A H 0.8061 -0.0154 0.0716 0.062 Uiso 1 1 calc R
C24 C 0.69613(12) -0.05070(13) 0.13126(15) 0.0353(7) Uani 1 1 d .
C25 C 0.72568(18) -0.09319(17) 0.1446(2) 0.0641(12) Uani 1 1 d .
H25A H 0.7480 -0.1060 0.1099 0.077 Uiso 1 1 calc R
C26 C 0.7232(2) -0.11759(19) 0.2085(2) 0.0735(13) Uani 1 1 d .
H26A H 0.7435 -0.1473 0.2166 0.088 Uiso 1 1 calc R
C27 C 0.69247(18) -0.09974(17) 0.25883(19) 0.0595(11) Uani 1 1 d .
H27A H 0.6912 -0.1165 0.3024 0.071 Uiso 1 1 calc R
C28 C 0.6634(2) -0.0577(2) 0.2471(2) 0.0743(14) Uani 1 1 d .
H28A H 0.6418 -0.0449 0.2828 0.089 Uiso 1 1 calc R
C29 C 0.66465(18) -0.03319(16) 0.18316(18) 0.0577(10) Uani 1 1 d .
H29A H 0.6436 -0.0041 0.1753 0.069 Uiso 1 1 calc R
C30 C 0.8713(5) -0.1287(5) 0.1835(8) 0.204(7) Uiso 1 2 d S
H30A H 0.8351 -0.1369 0.1915 0.306 Uiso 0.50 1 calc PR
H30B H 0.8804 -0.0976 0.2091 0.306 Uiso 0.50 1 calc PR
H30C H 0.8927 -0.1573 0.1993 0.306 Uiso 0.50 1 calc PR
C31 C 0.8786(3) -0.1214(3) 0.1190(6) 0.112(3) Uiso 1 2 d S
C32 C 0.9181(3) -0.0819(3) 0.1015(6) 0.129(4) Uiso 1 2 d S
H32 H 0.9379 -0.0621 0.1330 0.154 Uiso 1 2 calc SR
C33 C 0.9199(4) -0.0801(4) 0.0265(7) 0.133(4) Uiso 1 2 d S
H33 H 0.9443 -0.0557 0.0108 0.160 Uiso 1 2 calc SR
C34 C 0.8969(6) -0.1031(6) -0.0262(11) 0.221(8) Uiso 1 2 d S
H34 H 0.9025 -0.0975 -0.0742 0.265 Uiso 1 2 calc SR
C35 C 0.8675(4) -0.1325(4) -0.0002(6) 0.133(4) Uiso 1 2 d S
H35 H 0.8486 -0.1514 -0.0336 0.160 Uiso 1 2 calc SR
C36 C 0.8547(2) -0.1453(2) 0.0652(4) 0.088(2) Uiso 1 2 d S
H36 H 0.8293 -0.1707 0.0737 0.105 Uiso 1 2 calc SR

loop_
_atom_site_aniso_label
_atom_site_aniso_U_11
_atom_site_aniso_U_22
_atom_site_aniso_U_33
_atom_site_aniso_U_23
_atom_site_aniso_U_13
_atom_site_aniso_U_12
Cu1 0.02583(17) 0.02573(17) 0.02021(15) -0.00007(12) 0.00131(12) -0.00334(13)
Cu2 0.02217(17) 0.02569(17) 0.02627(16) 0.00009(12) -0.00086(12) 0.00048(13)
Cu3 0.02694(16) 0.02694(16) 0.0259(2) 0.00185(13) -0.00185(13) -0.00302(19)
Cu4 0.02730(15) 0.02730(15) 0.0270(2) -0.00100(13) 0.00100(13) -0.00275(19)
S1 0.0229(3) 0.0229(3) 0.0202(4) -0.0009(2) 0.0009(2) -0.0017(3)
S2 0.0243(3) 0.0243(3) 0.0329(5) 0.0022(3) -0.0022(3) 0.0020(4)
S3 0.0306(3) 0.0306(3) 0.0185(4) -0.0011(3) 0.0011(3) -0.0071(4)
P1 0.0288(4) 0.0305(4) 0.0199(3) -0.0007(3) 0.0033(3) -0.0042(3)
P2 0.0230(4) 0.0330(4) 0.0298(3) 0.0020(3) -0.0025(3) 0.0037(3)
C1 0.0311(15) 0.0382(16) 0.0234(12) 0.0022(11) 0.0047(11) -0.0017(12)
C2 0.070(3) 0.046(2) 0.0369(16) 0.0063(15) -0.0166(17) -0.0084(18)
C3 0.082(3) 0.061(3) 0.0407(19) -0.0014(17) -0.0246(19) -0.002(2)
C4 0.055(2) 0.073(3) 0.0380(17) 0.0203(18) -0.0028(16) 0.011(2)
C5 0.043(2) 0.053(2) 0.077(3) 0.028(2) -0.0056(19) 0.0012(17)
C6 0.0338(17) 0.0367(18) 0.068(2) 0.0094(16) -0.0087(16) -0.0002(14)
C7 0.0292(15) 0.0337(15) 0.0257(13) 0.0029(11) 0.0024(11) -0.0036(12)
C8 0.0297(15) 0.0349(16) 0.0260(13) 0.0065(11) 0.0041(11) 0.0012(12)
C9 0.0300(16) 0.0425(18) 0.0368(15) 0.0110(13) 0.0050(12) 0.0007(13)
C10 0.042(2) 0.054(2) 0.0481(19) 0.0052(16) -0.0009(15) -0.0203(16)
C11 0.069(3) 0.082(3) 0.0362(17) -0.0135(18) 0.0072(17) -0.044(2)
C12 0.056(2) 0.065(2) 0.0279(15) -0.0072(15) 0.0109(14) -0.0290(18)
C13 0.0415(17) 0.0378(17) 0.0256(14) -0.0064(12) 0.0037(12) 0.0002(13)
C14 0.0386(17) 0.0430(18) 0.0315(14) -0.0035(13) 0.0072(13) 0.0078(14)
C15 0.0362(17) 0.0419(18) 0.0351(16) 0.0020(13) 0.0044(13) 0.0076(14)
C16 0.0363(17) 0.053(2) 0.0369(15) -0.0024(14) 0.0037(13) 0.0127(15)
C17 0.0362(17) 0.0422(18) 0.0434(17) -0.0003(14) -0.0026(14) 0.0156(14)
C18 0.0272(15) 0.0501(19) 0.0279(13) 0.0054(13) -0.0028(11) -0.0053(13)
C19 0.054(2) 0.048(2) 0.111(4) 0.020(2) -0.040(2) -0.0148(19)
C20 0.098(4) 0.064(3) 0.122(4) 0.031(3) -0.059(4) -0.043(3)
C21 0.069(3) 0.112(4) 0.043(2) 0.016(2) -0.0182(19) -0.057(3)
C22 0.0309(19) 0.131(5) 0.0356(18) -0.006(2) -0.0014(14) -0.027(2)
C23 0.0297(17) 0.085(3) 0.0412(18) -0.0034(18) -0.0015(14) -0.0007(17)
C24 0.0321(16) 0.0424(17) 0.0313(14) 0.0038(13) -0.0067(12) -0.0057(13)
C25 0.070(3) 0.067(3) 0.055(2) 0.024(2) 0.011(2) 0.021(2)
C26 0.085(3) 0.069(3) 0.066(3) 0.034(2) -0.011(2) 0.004(3)
C27 0.079(3) 0.063(3) 0.0366(18) 0.0126(17) -0.0183(19) -0.034(2)
C28 0.107(4) 0.084(3) 0.0320(18) -0.003(2) 0.009(2) -0.008(3)
C29 0.081(3) 0.058(2) 0.0341(17) -0.0009(16) 0.0046(18) 0.007(2)

loop_
_atom_type_symbol
_atom_type_description
_atom_type_scat_dispersion_real
_atom_type_scat_dispersion_imag
_atom_type_scat_source
C C 0.0033 0.0016 'International Tables Vol C Tables 4.2.6.8 and 6.1.1.4'
H H 0.0000 0.0000 'International Tables Vol C Tables 4.2.6.8 and 6.1.1.4'
P P 0.1023 0.0942 'International Tables Vol C Tables 4.2.6.8 and 6.1.1.4'
S S 0.1246 0.1234 'International Tables Vol C Tables 4.2.6.8 and 6.1.1.4'
Cu Cu 0.3201 1.2651 'International Tables Vol C Tables 4.2.6.8 and 6.1.1.4'

loop_
_geom_angle_atom_site_label_1
_geom_angle_atom_site_label_2
_geom_angle_atom_site_label_3
_geom_angle
_geom_angle_site_symmetry_1
_geom_angle_site_symmetry_3
S1 Cu1 P1 119.13(3) . .
S1 Cu1 S3 142.94(3) . 9_655
P1 Cu1 S3 97.76(3) . 9_655
S1 Cu1 Cu3 100.12(2) . .
P1 Cu1 Cu3 124.43(3) . .
S3 Cu1 Cu3 51.04(3) 9_655 .
S1 Cu1 Cu4 100.57(2) . 9_655
P1 Cu1 Cu4 131.97(2) . 9_655
S3 Cu1 Cu4 50.50(3) 9_655 9_655
Cu3 Cu1 Cu4 67.554(15) . 9_655
S1 Cu1 Cu2 51.412(14) . 5_545
P1 Cu1 Cu2 130.63(2) . 5_545
S3 Cu1 Cu2 107.66(3) 9_655 5_545
Cu3 Cu1 Cu2 104.236(17) . 5_545
Cu4 Cu1 Cu2 57.213(13) 9_655 5_545
S1 Cu1 Cu2 50.185(15) . .
P1 Cu1 Cu2 121.11(3) . .
S3 Cu1 Cu2 108.80(3) 9_655 .
Cu3 Cu1 Cu2 57.791(12) . .
Cu4 Cu1 Cu2 104.561(16) 9_655 .
Cu2 Cu1 Cu2 89.956(18) 5_545 .
S1 Cu2 P2 123.41(3) . .
S1 Cu2 S2 142.47(3) . .
P2 Cu2 S2 94.12(3) . .
S1 Cu2 Cu4 101.69(2) . .
P2 Cu2 Cu4 121.80(3) . .
S2 Cu2 Cu4 51.08(3) . .
S1 Cu2 Cu3 98.89(2) . .
P2 Cu2 Cu3 129.05(3) . .
S2 Cu2 Cu3 49.98(2) . .
Cu4 Cu2 Cu3 67.310(19) . .
S1 Cu2 Cu1 51.606(14) . 5_545
P2 Cu2 Cu1 124.03(2) . 5_545
S2 Cu2 Cu1 109.38(3) . 5_545
Cu4 Cu2 Cu1 58.304(14) . 5_545
Cu3 Cu2 Cu1 103.676(17) . 5_545
S1 Cu2 Cu1 50.372(13) . .
P2 Cu2 Cu1 131.87(2) . .
S2 Cu2 Cu1 106.06(3) . .
Cu4 Cu2 Cu1 104.438(18) . .
Cu3 Cu2 Cu1 56.213(14) . .
Cu1 Cu2 Cu1 90.043(18) 5_545 .
S2 Cu3 S3 173.99(5) . 9_655
S2 Cu3 Cu1 123.522(13) . .
S3 Cu3 Cu1 58.136(14) 9_655 .
S2 Cu3 Cu1 123.522(13) . 13_665
S3 Cu3 Cu1 58.135(14) 9_655 13_665
Cu1 Cu3 Cu1 107.89(2) . 13_665
S2 Cu3 Cu2 57.702(15) . .
S3 Cu3 Cu2 124.095(15) 9_655 .
Cu1 Cu3 Cu2 65.997(13) . .
Cu1 Cu3 Cu2 152.07(2) 13_665 .
S2 Cu3 Cu2 57.702(15) . 13_665
S3 Cu3 Cu2 124.094(15) 9_655 13_665
Cu1 Cu3 Cu2 152.07(2) . 13_665
Cu1 Cu3 Cu2 65.996(13) 13_665 13_665
Cu2 Cu3 Cu2 105.88(2) . 13_665
S2 Cu3 Cu4 47.34(3) . .
S3 Cu3 Cu4 138.67(4) 9_655 .
Cu1 Cu3 Cu4 102.975(15) . .
Cu1 Cu3 Cu4 102.975(16) 13_665 .
Cu2 Cu3 Cu4 55.457(13) . .
Cu2 Cu3 Cu4 55.457(13) 13_665 .
S2 Cu3 Cu4 138.95(3) . 9_655
S3 Cu3 Cu4 47.06(3) 9_655 9_655
Cu1 Cu3 Cu4 56.621(12) . 9_655
Cu1 Cu3 Cu4 56.620(12) 13_665 9_655
Cu2 Cu3 Cu4 102.706(15) . 9_655
Cu2 Cu3 Cu4 102.706(15) 13_665 9_655
Cu4 Cu3 Cu4 91.612(19) . 9_655
S3 Cu4 S2 177.39(4) . .
S3 Cu4 Cu2 122.195(15) . .
S2 Cu4 Cu2 58.546(14) . .
S3 Cu4 Cu2 122.194(15) . 13_665
S2 Cu4 Cu2 58.547(14) . 13_665
Cu2 Cu4 Cu2 109.11(2) . 13_665
S3 Cu4 Cu1 57.778(14) . 5_545
S2 Cu4 Cu1 123.028(14) . 5_545
Cu2 Cu4 Cu1 64.482(11) . 5_545
Cu2 Cu4 Cu1 150.96(2) 13_665 5_545
S3 Cu4 Cu1 57.778(14) . 9_655
S2 Cu4 Cu1 123.028(14) . 9_655
Cu2 Cu4 Cu1 150.96(2) . 9_655
Cu2 Cu4 Cu1 64.481(11) 13_665 9_655
Cu1 Cu4 Cu1 106.45(2) 5_545 9_655
S3 Cu4 Cu3 135.68(3) . .
S2 Cu4 Cu3 46.93(3) . .
Cu2 Cu4 Cu3 57.232(12) . .
Cu2 Cu4 Cu3 57.234(12) 13_665 .
Cu1 Cu4 Cu3 101.030(14) 5_545 .
Cu1 Cu4 Cu3 101.030(14) 9_655 .
S3 Cu4 Cu3 47.30(3) . 9_655
S2 Cu4 Cu3 135.31(3) . 9_655
Cu2 Cu4 Cu3 101.130(15) . 9_655
Cu2 Cu4 Cu3 101.129(15) 13_665 9_655
Cu1 Cu4 Cu3 55.829(12) 5_545 9_655
Cu1 Cu4 Cu3 55.829(12) 9_655 9_655
Cu3 Cu4 Cu3 88.387(19) . 9_655
Cu2 S1 Cu2 126.49(4) . 5_545
Cu2 S1 Cu1 76.98(2) . 5_545
Cu2 S1 Cu1 79.44(2) 5_545 5_545
Cu2 S1 Cu1 79.44(2) . .
Cu2 S1 Cu1 76.98(2) 5_545 .
Cu1 S1 Cu1 126.05(4) 5_545 .
Cu3 S2 Cu4 85.73(4) . .
Cu3 S2 Cu2 72.32(2) . .
Cu4 S2 Cu2 70.38(2) . .
Cu3 S2 Cu2 72.32(2) . 13_665
Cu4 S2 Cu2 70.38(2) . 13_665
Cu2 S2 Cu2 128.19(4) . 13_665
Cu4 S3 Cu3 85.64(4) . 9_655
Cu4 S3 Cu1 71.72(2) . 5_545
Cu3 S3 Cu1 70.82(2) 9_655 5_545
Cu4 S3 Cu1 71.72(2) . 9_655
Cu3 S3 Cu1 70.82(2) 9_655 9_655
Cu1 S3 Cu1 128.07(4) 5_545 9_655
C7 P1 C1 103.23(13) . .
C7 P1 C13 102.46(14) . .
C1 P1 C13 100.39(13) . .
C7 P1 Cu1 119.83(9) . .
C1 P1 Cu1 115.73(9) . .
C13 P1 Cu1 112.66(10) . .
C18 P2 C24 103.65(14) . .
C18 P2 C17 102.80(16) . .
C24 P2 C17 102.99(15) . .
C18 P2 Cu2 122.14(11) . .
C24 P2 Cu2 110.32(11) . .
C17 P2 Cu2 112.94(11) . .
C6 C1 C2 117.6(3) . .
C6 C1 P1 122.4(2) . .
C2 C1 P1 120.0(2) . .
C1 C2 C3 120.3(3) . .
C4 C3 C2 120.9(4) . .
C5 C4 C3 119.2(3) . .
C4 C5 C6 120.4(4) . .
C1 C6 C5 121.6(3) . .
C12 C7 C8 118.4(3) . .
C12 C7 P1 118.7(2) . .
C8 C7 P1 122.9(2) . .
C9 C8 C7 121.0(3) . .
C8 C9 C10 119.9(3) . .
C11 C10 C9 119.6(3) . .
C10 C11 C12 120.5(3) . .
C7 C12 C11 120.6(3) . .
C14 C13 P1 114.5(2) . .
C15 C14 C13 114.4(3) . .
C16 C15 C14 112.9(3) . .
C15 C16 C17 114.8(3) . .
C16 C17 P2 113.9(2) . .
C19 C18 C23 118.3(3) . .
C19 C18 P2 118.3(3) . .
C23 C18 P2 123.4(3) . .
C18 C19 C20 121.0(4) . .
C21 C20 C19 120.6(5) . .
C22 C21 C20 119.1(4) . .
C21 C22 C23 120.5(4) . .
C22 C23 C18 120.4(4) . .
C29 C24 C25 117.8(3) . .
C29 C24 P2 117.5(3) . .
C25 C24 P2 124.7(3) . .
C24 C25 C26 120.7(4) . .
C27 C26 C25 120.8(4) . .
C26 C27 C28 119.6(4) . .
C27 C28 C29 120.5(4) . .
C24 C29 C28 120.6(4) . .
C30 C31 C36 127.3(13) . .
C30 C31 C32 115.3(13) . .
C36 C31 C32 117.4(10) . .
C33 C32 C31 105.6(10) . .
C34 C33 C32 137.7(15) . .
C34 C33 C35 35.3(10) . .
C32 C33 C35 102.4(10) . .
C35 C34 C33 104.9(18) . .
C34 C35 C36 135.5(17) . .
C34 C35 C33 39.8(11) . .
C36 C35 C33 95.7(9) . .
C35 C36 C31 119.0(10) . .

loop_
_geom_bond_atom_site_label_1
_geom_bond_atom_site_label_2
_geom_bond_distance
_geom_bond_site_symmetry_2
Cu1 S1 2.2675(6) .
Cu1 P1 2.2766(8) .
Cu1 S3 2.3677(6) 9_655
Cu1 Cu3 2.6331(5) .
Cu1 Cu4 2.6577(6) 9_655
Cu1 Cu2 2.8188(6) 5_545
Cu1 Cu2 2.8942(6) .
Cu2 S1 2.2614(6) .
Cu2 P2 2.2877(8) .
Cu2 S2 2.3782(6) .
Cu2 Cu4 2.6259(5) .
Cu2 Cu3 2.6806(5) .
Cu2 Cu1 2.8188(6) 5_545
Cu3 S2 2.1545(11) .
Cu3 S3 2.1678(11) 9_655
Cu3 Cu1 2.6332(5) 13_665
Cu3 Cu2 2.6807(5) 13_665
Cu3 Cu4 2.9412(9) .
Cu3 Cu4 2.9415(8) 9_655
Cu4 S3 2.1595(11) .
Cu4 S2 2.1689(11) .
Cu4 Cu2 2.6259(5) 13_665
Cu4 Cu1 2.6576(6) 5_545
Cu4 Cu1 2.6576(6) 9_655
Cu4 Cu3 2.9414(8) 9_655
S1 Cu2 2.2614(6) 5_545
S1 Cu1 2.2675(6) 5_545
S2 Cu2 2.3782(6) 13_665
S3 Cu3 2.1678(11) 9_655
S3 Cu1 2.3677(6) 5_545
S3 Cu1 2.3677(6) 9_655
P1 C7 1.823(3) .
P1 C1 1.829(3) .
P1 C13 1.848(3) .
P2 C18 1.826(3) .
P2 C24 1.828(3) .
P2 C17 1.833(3) .
C1 C6 1.376(4) .
C1 C2 1.380(5) .
C2 C3 1.391(5) .
C3 C4 1.362(6) .
C4 C5 1.357(6) .
C5 C6 1.379(5) .
C7 C12 1.381(4) .
C7 C8 1.397(4) .
C8 C9 1.375(4) .
C9 C10 1.386(5) .
C10 C11 1.373(5) .
C11 C12 1.385(5) .
C13 C14 1.526(4) .
C14 C15 1.516(4) .
C15 C16 1.514(4) .
C16 C17 1.526(4) .
C18 C19 1.374(5) .
C18 C23 1.388(5) .
C19 C20 1.380(6) .
C20 C21 1.373(8) .
C21 C22 1.368(7) .
C22 C23 1.388(6) .
C24 C29 1.374(5) .
C24 C25 1.374(5) .
C25 C26 1.389(5) .
C26 C27 1.343(7) .
C27 C28 1.352(7) .
C28 C29 1.392(6) .
C30 C31 1.274(15) .
C31 C36 1.364(12) .
C31 C32 1.495(15) .
C32 C33 1.450(15) .
C33 C34 1.32(2) .
C33 C35 1.999(18) .
C34 C35 1.19(2) .
C35 C36 1.349(13) .

loop_
_platon_squeeze_void_nr
_platon_squeeze_void_average_x
_platon_squeeze_void_average_y
_platon_squeeze_void_average_z
_platon_squeeze_void_volume
_platon_squeeze_void_count_electrons
_platon_squeeze_void_content
1 0.250 0.250 -0.051 577 173 ' '
2 0.750 0.750 0.025 578 173 ' '
